data_2213202
loop_
_publ_author_name
'Zhang, Xian-Fa'
'Gao, Shan'
'Huo, Li-Hua'
'Zhao, Hui'

_publ_section_title
;
 A two-dimensional cadmium(II) coordination polymer with unusual 4.8^2^
 topology:
 poly[aqua(\m~3~-1<i>H</i>-imidazole-4,5-dicarboxylato)cadmium(II)]
;
_journal_coeditor_code CI2316
_journal_issue 5
_journal_name_full 'Acta Crystallographica Section E'
_journal_page_first m1314
_journal_page_last m1316
_journal_paper_doi 10.1107/S1600536807016091
_journal_volume 63
_journal_year 2007
_chemical_formula_iupac '[Cd (C5 H2 N2 O4) (H2 O)]'
_chemical_formula_moiety 'C5 H4 Cd N2 O5'
_chemical_formula_sum 'C5 H4 Cd N2 O5'
_chemical_formula_weight 284.50
_chemical_name_systematic
;
poly[aqua(\m~3~-1H-imidazole-4,5-dicarboxylato)cadmium(II)]
;
_space_group_IT_number 14
_symmetry_cell_setting monoclinic
_symmetry_space_group_name_Hall '-P 2yn'
_symmetry_space_group_name_H-M 'P 1 21/n 1'
_atom_sites_solution_hydrogens geom
_atom_sites_solution_primary direct
_atom_sites_solution_secondary difmap
_cell_angle_alpha 90.00
_cell_angle_beta 105.73(3)
_cell_angle_gamma 90.00
_cell_formula_units_Z 4
_cell_length_a 6.5915(13)
_cell_length_b 9.950(2)
_cell_length_c 10.546(2)
_cell_measurement_reflns_used 6209
_cell_measurement_temperature 295(2)
_cell_measurement_theta_max 27.46
_cell_measurement_theta_min 3.30
_cell_volume 665.8(2)
_computing_cell_refinement RAPID-AUTO
_computing_data_collection 'RAPID-AUTO (Rigaku, 1998)'
_computing_data_reduction 'CrystalStructure (Rigaku/MSC, 2002)'
_computing_molecular_graphics 'ORTEPII (Johnson, 1976)'
_computing_publication_material SHELXL97
_computing_structure_refinement 'SHELXL97 (Sheldrick, 1997)'
_computing_structure_solution 'SHELXS97 (Sheldrick, 1997)'
_diffrn_ambient_temperature 295(2)
_diffrn_detector_area_resol_mean 10.000
_diffrn_measured_fraction_theta_full 0.999
_diffrn_measured_fraction_theta_max 0.999
_diffrn_measurement_device_type 'Rigaku R-AXIS RAPID'
_diffrn_measurement_method \w
_diffrn_radiation_monochromator graphite
_diffrn_radiation_source 'fine-focus sealed tube'
_diffrn_radiation_type MoK\a
_diffrn_radiation_wavelength 0.71073
_diffrn_reflns_av_R_equivalents 0.0172
_diffrn_reflns_av_sigmaI/netI 0.0135
_diffrn_reflns_limit_h_max 8
_diffrn_reflns_limit_h_min -8
_diffrn_reflns_limit_k_max 12
_diffrn_reflns_limit_k_min -12
_diffrn_reflns_limit_l_max 13
_diffrn_reflns_limit_l_min -13
_diffrn_reflns_number 6292
_diffrn_reflns_theta_full 27.46
_diffrn_reflns_theta_max 27.46
_diffrn_reflns_theta_min 3.29
_diffrn_standards_decay_% 0
_diffrn_standards_interval_count 0
_diffrn_standards_interval_time 0
_diffrn_standards_number 0
_exptl_absorpt_coefficient_mu 3.269
_exptl_absorpt_correction_T_max 0.594
_exptl_absorpt_correction_T_min 0.401
_exptl_absorpt_correction_type multi-scan
_exptl_absorpt_process_details '(ABSCOR; Higashi, 1995)'
_exptl_crystal_colour colourless
_exptl_crystal_density_diffrn 2.838
_exptl_crystal_density_method 'not measured'
_exptl_crystal_description Prism
_exptl_crystal_F_000 544
_exptl_crystal_size_max 0.35
_exptl_crystal_size_mid 0.24
_exptl_crystal_size_min 0.16
_refine_diff_density_max 0.551
_refine_diff_density_min -0.438
_refine_ls_extinction_method none
_refine_ls_goodness_of_fit_ref 1.072
_refine_ls_hydrogen_treatment mixed
_refine_ls_matrix_type full
_refine_ls_number_parameters 124
_refine_ls_number_reflns 1521
_refine_ls_number_restraints 3
_refine_ls_restrained_S_all 1.071
_refine_ls_R_factor_all 0.0187
_refine_ls_R_factor_gt 0.0174
_refine_ls_shift/su_max 0.001
_refine_ls_shift/su_mean 0.000
_refine_ls_structure_factor_coef Fsqd
_refine_ls_weighting_details 'calc w=1/[\s^2^(Fo^2^)+(0.0229P)^2^+0.7764P] where P=(Fo^2^+2Fc^2^)/3'
_refine_ls_weighting_scheme calc
_refine_ls_wR_factor_gt 0.0421
_refine_ls_wR_factor_ref 0.0426
_reflns_number_gt 1464
_reflns_number_total 1521
_reflns_threshold_expression I>2\s(I)
_cod_data_source_file ci2316.cif
_cod_data_source_block I
_cod_depositor_comments
;
The following automatic conversions were performed:
'_symmetry_cell_setting' value 'Monoclinic' changed to 'monoclinic'
according to '/home/saulius/struct/CIF-dictionaries/cif_core.dic'
dictionary named 'cif_core.dic' version 2.4.1 from 2010-06-29.

Automatic conversion script
Id: cif_fix_enum 1527 2010-12-29 10:47:43Z saulius 

The following automatic conversions were performed:

'_symmetry_cell_setting' value 'Monoclinic' changed to 'monoclinic'
according to /home/saulius/struct/CIF-dictionaries/cif_core.dic
dictionary named 'cif_core.dic' version 2.4.1 from 2010-06-29.

Automatic conversion script
Id: cif_fix_values 1715 2011-07-08 13:25:40Z adriana 
;
_cod_original_sg_symbol_H-M 'P 21/n'
_cod_database_code 2213202
_cod_database_fobs_code 2213202

loop_
_symmetry_equiv_pos_as_xyz
'x, y, z'
'-x+1/2, y+1/2, -z+1/2'
'-x, -y, -z'
'x-1/2, -y-1/2, z-1/2'

loop_
_atom_site_type_symbol
_atom_site_label
_atom_site_fract_x
_atom_site_fract_y
_atom_site_fract_z
_atom_site_U_iso_or_equiv
_atom_site_adp_type
_atom_site_calc_flag
_atom_site_refinement_flags
_atom_site_occupancy
Cd Cd1 0.11652(2) 0.569624(15) 0.168205(14) 0.01680(7) Uani d . 1
O O1 0.2553(3) 0.78125(16) 0.27063(15) 0.0217(3) Uani d . 1
O O1W 0.3852(3) 0.6144(2) 0.07243(17) 0.0289(4) Uani d D 1
H H1W1 0.362(4) 0.619(4) -0.0107(10) 0.043 Uiso d D 1
H H1W2 0.5164(19) 0.609(4) 0.108(3) 0.043 Uiso d D 1
O O2 0.4111(3) 0.88051(15) 0.45851(14) 0.0193(3) Uani d . 1
O O3 0.3167(2) 0.82876(16) 0.70993(15) 0.0208(3) Uani d . 1
O O4 0.2760(4) 0.6353(2) 0.80767(18) 0.0370(5) Uani d . 1
N N1 0.2408(3) 0.54092(17) 0.38604(17) 0.0148(3) Uani d . 1
N N2 0.2487(3) 0.48812(17) 0.58876(17) 0.0144(3) Uani d . 1
H H2 0.2433 0.4404 0.6557 0.017 Uiso calc R 1
C C1 0.2237(3) 0.4427(2) 0.4666(2) 0.0151(4) Uani d . 1
H H1 0.1975 0.3534 0.4413 0.018 Uiso calc R 1
C C2 0.2821(3) 0.6558(2) 0.46193(19) 0.0125(4) Uani d . 1
C C3 0.2849(3) 0.6246(2) 0.5896(2) 0.0130(4) Uani d . 1
C C4 0.3169(3) 0.78106(19) 0.3924(2) 0.0136(4) Uani d . 1
C C5 0.2968(3) 0.7015(2) 0.7130(2) 0.0176(4) Uani d . 1

loop_
_atom_site_aniso_label
_atom_site_aniso_U_11
_atom_site_aniso_U_22
_atom_site_aniso_U_33
_atom_site_aniso_U_12
_atom_site_aniso_U_13
_atom_site_aniso_U_23
Cd1 0.02340(10) 0.01647(10) 0.00905(9) 0.00214(6) 0.00186(6) -0.00235(5)
O1 0.0342(9) 0.0188(7) 0.0110(7) -0.0072(7) 0.0042(6) 0.0011(6)
O1W 0.0231(8) 0.0457(11) 0.0175(8) -0.0040(8) 0.0048(7) -0.0032(8)
O2 0.0300(8) 0.0126(7) 0.0131(7) -0.0058(6) 0.0018(6) -0.0001(6)
O3 0.0263(8) 0.0187(8) 0.0187(8) -0.0011(6) 0.0084(6) -0.0071(6)
O4 0.0666(14) 0.0314(10) 0.0178(8) -0.0055(10) 0.0195(9) 0.0005(7)
N1 0.0200(8) 0.0121(7) 0.0123(8) -0.0007(7) 0.0043(6) -0.0015(6)
N2 0.0196(8) 0.0128(8) 0.0118(8) 0.0002(7) 0.0058(6) 0.0034(6)
C1 0.0187(10) 0.0115(9) 0.0150(10) -0.0012(7) 0.0046(8) -0.0009(7)
C2 0.0148(9) 0.0119(8) 0.0105(9) -0.0001(7) 0.0028(7) -0.0013(7)
C3 0.0152(9) 0.0112(9) 0.0128(9) 0.0001(7) 0.0040(7) 0.0006(7)
C4 0.0153(9) 0.0126(9) 0.0127(9) 0.0003(7) 0.0033(7) 0.0004(7)
C5 0.0200(9) 0.0213(10) 0.0119(9) 0.0002(8) 0.0048(8) -0.0025(8)

loop_
_atom_type_symbol
_atom_type_description
_atom_type_scat_dispersion_real
_atom_type_scat_dispersion_imag
_atom_type_scat_source
C C 0.0033 0.0016 'International Tables Vol C Tables 4.2.6.8 and 6.1.1.4'
H H 0.0000 0.0000 'International Tables Vol C Tables 4.2.6.8 and 6.1.1.4'
N N 0.0061 0.0033 'International Tables Vol C Tables 4.2.6.8 and 6.1.1.4'
O O 0.0106 0.0060 'International Tables Vol C Tables 4.2.6.8 and 6.1.1.4'
Cd Cd -0.8075 1.2024 'International Tables Vol C Tables 4.2.6.8 and 6.1.1.4'

loop_
_geom_angle_atom_site_label_1
_geom_angle_atom_site_label_2
_geom_angle_atom_site_label_3
_geom_angle_site_symmetry_1
_geom_angle_site_symmetry_3
_geom_angle
_geom_angle_publ_flag
N1 Cd1 O2 . 2_545 116.35(6) yes
N1 Cd1 O1W . . 111.29(7) yes
O2 Cd1 O1W 2_545 . 81.49(7) yes
N1 Cd1 O2 . 4_575 164.91(6) yes
O2 Cd1 O2 2_545 4_575 71.60(6) yes
O1W Cd1 O2 . 4_575 81.94(6) yes
N1 Cd1 O3 . 4_575 87.44(6) yes
O2 Cd1 O3 2_545 4_575 121.49(6) yes
O1W Cd1 O3 . 4_575 141.09(6) yes
O2 Cd1 O3 4_575 4_575 77.53(6) yes
N1 Cd1 O1 . . 70.45(6) yes
O2 Cd1 O1 2_545 . 159.05(6) yes
O1W Cd1 O1 . . 77.65(6) yes
O2 Cd1 O1 4_575 . 106.95(6) yes
O3 Cd1 O1 4_575 . 77.27(6) yes
C4 O1 Cd1 . . 115.99(13) ?
Cd1 O1W H1W1 . . 121(2) ?
Cd1 O1W H1W2 . . 127(2) ?
H1W1 O1W H1W2 . . 110.0(16) ?
C4 O2 Cd1 . 2 111.73(13) ?
C4 O2 Cd1 . 4_676 139.81(13) ?
Cd1 O2 Cd1 2 4_676 108.40(6) ?
C5 O3 Cd1 . 4_676 121.79(14) ?
C1 N1 C2 . . 106.17(17) ?
C1 N1 Cd1 . . 133.12(14) ?
C2 N1 Cd1 . . 116.71(13) ?
C1 N2 C3 . . 108.45(16) ?
C1 N2 H2 . . 125.8 ?
C3 N2 H2 . . 125.8 ?
N1 C1 N2 . . 111.15(18) ?
N1 C1 H1 . . 124.4 ?
N2 C1 H1 . . 124.4 ?
C3 C2 N1 . . 109.18(17) ?
C3 C2 C4 . . 134.80(18) ?
N1 C2 C4 . . 116.01(17) ?
N2 C3 C2 . . 105.04(17) ?
N2 C3 C5 . . 118.60(18) ?
C2 C3 C5 . . 136.06(19) ?
O1 C4 O2 . . 122.84(19) ?
O1 C4 C2 . . 117.35(17) ?
O2 C4 C2 . . 119.79(18) ?
O4 C5 O3 . . 125.9(2) ?
O4 C5 C3 . . 116.1(2) ?
O3 C5 C3 . . 117.91(18) ?

loop_
_geom_bond_atom_site_label_1
_geom_bond_atom_site_label_2
_geom_bond_site_symmetry_2
_geom_bond_distance
_geom_bond_publ_flag
Cd1 N1 . 2.2383(18) yes
Cd1 O2 2_545 2.2865(15) yes
Cd1 O1W . 2.3073(18) yes
Cd1 O2 4_575 2.3122(17) yes
Cd1 O3 4_575 2.3649(16) yes
Cd1 O1 . 2.4294(16) yes
O1 C4 . 1.237(3) ?
O1W H1W1 . 0.850(10) ?
O1W H1W2 . 0.850(10) ?
O2 C4 . 1.271(2) ?
O3 C5 . 1.275(3) ?
O4 C5 . 1.234(3) ?
N1 C1 . 1.320(3) ?
N1 C2 . 1.379(3) ?
N2 C1 . 1.333(3) ?
N2 C3 . 1.378(3) ?
N2 H2 . 0.86 ?
C1 H1 . 0.93 ?
C2 C3 . 1.377(3) ?
C2 C4 . 1.495(3) ?
C3 C5 . 1.494(3) ?

loop_
_geom_hbond_atom_site_label_D
_geom_hbond_atom_site_label_H
_geom_hbond_atom_site_label_A
_geom_hbond_site_symmetry_A
_geom_hbond_distance_DH
_geom_hbond_distance_HA
_geom_hbond_distance_DA
_geom_hbond_angle_DHA
_geom_hbond_publ_flag
O1W H1W1 O4 1_554 0.850(10) 1.850(10) 2.696(3) 173(3) yes
O1W H1W2 O3 4_675 0.850(10) 2.07(2) 2.877(3) 158(3) yes
N2 H2 O3 2_546 0.86 1.92 2.776(2) 171 yes

loop_
_geom_torsion_atom_site_label_1
_geom_torsion_atom_site_label_2
_geom_torsion_atom_site_label_3
_geom_torsion_atom_site_label_4
_geom_torsion_site_symmetry_1
_geom_torsion
N1 Cd1 O1 C4 . -4.44(15)
O2 Cd1 O1 C4 2_545 -117.38(18)
O1W Cd1 O1 C4 . -122.62(16)
O2 Cd1 O1 C4 4_575 159.90(15)
O3 Cd1 O1 C4 4_575 87.38(15)
O2 Cd1 N1 C1 2_545 -33.7(2)
O1W Cd1 N1 C1 . -124.6(2)
O2 Cd1 N1 C1 4_575 85.3(3)
O3 Cd1 N1 C1 4_575 90.5(2)
O1 Cd1 N1 C1 . 167.9(2)
O2 Cd1 N1 C2 2_545 172.39(13)
O1W Cd1 N1 C2 . 81.48(16)
O2 Cd1 N1 C2 4_575 -68.7(3)
O3 Cd1 N1 C2 4_575 -63.46(15)
O1 Cd1 N1 C2 . 13.94(14)
C2 N1 C1 N2 . 0.8(2)
Cd1 N1 C1 N2 . -155.05(15)
C3 N2 C1 N1 . -0.1(2)
C1 N1 C2 C3 . -1.3(2)
Cd1 N1 C2 C3 . 159.23(13)
C1 N1 C2 C4 . 177.60(18)
Cd1 N1 C2 C4 . -21.9(2)
C1 N2 C3 C2 . -0.7(2)
C1 N2 C3 C5 . 173.98(18)
N1 C2 C3 N2 . 1.2(2)
C4 C2 C3 N2 . -177.4(2)
N1 C2 C3 C5 . -172.1(2)
C4 C2 C3 C5 . 9.4(4)
Cd1 O1 C4 O2 . 173.23(16)
Cd1 O1 C4 C2 . -5.1(2)
Cd1 O2 C4 O1 2 13.1(3)
Cd1 O2 C4 O1 4_676 -163.68(16)
Cd1 O2 C4 C2 2 -168.62(14)
Cd1 O2 C4 C2 4_676 14.6(3)
C3 C2 C4 O1 . -163.7(2)
N1 C2 C4 O1 . 17.8(3)
C3 C2 C4 O2 . 17.9(3)
N1 C2 C4 O2 . -160.57(18)
Cd1 O3 C5 O4 4_676 120.7(2)
Cd1 O3 C5 C3 4_676 -63.0(2)
N2 C3 C5 O4 . 1.1(3)
C2 C3 C5 O4 . 173.7(2)
N2 C3 C5 O3 . -175.56(19)
C2 C3 C5 O3 . -3.0(4)
